data_7155409
loop_
_publ_author_name
'Lin, Mei-Huey'
'Chen, Yu-Chun'
'Chiu, Shih-Hao'
'Liang, Kung-Yu'
'Lee, Yi-Lin'
'Chuang, Tsung-Hsun'

_publ_section_title
;
 Stereoselective preparation of conjugated (Z)-1,3-enynes by dehydration
 reactions of allenic bromohydrins and the use of the enynes in
 base-mediated tandem allylation ene-carbocyclization reactions with
 \b-ketoesters.
;
_journal_issue 3
_journal_name_full 'Organic &amp; biomolecular chemistry'
_journal_page_first 605
_journal_page_last 609
_journal_paper_doi 10.1039/c6ob02178f
_journal_volume 15
_journal_year 2017
_chemical_formula_sum 'C17 H18 O3'
_chemical_formula_weight 270.31
_chemical_name_systematic
; 
 ? 
;
_space_group_IT_number 14
_symmetry_cell_setting monoclinic
_symmetry_space_group_name_Hall '-P 2ybc'
_symmetry_space_group_name_H-M 'P 1 21/c 1'
_atom_sites_solution_hydrogens geom
_atom_sites_solution_primary direct
_atom_sites_solution_secondary difmap
_audit_creation_method SHELXL-97
_audit_update_record
;
2016-08-22 deposited with the CCDC.
2016-12-06 downloaded from the CCDC.
;
_cell_angle_alpha 90.00
_cell_angle_beta 95.6170(10)
_cell_angle_gamma 90.00
_cell_formula_units_Z 4
_cell_length_a 7.6236(2)
_cell_length_b 6.9169(2)
_cell_length_c 26.9337(7)
_cell_measurement_reflns_used 9996
_cell_measurement_temperature 150
_cell_measurement_theta_max 28.7535
_cell_measurement_theta_min 2.953
_cell_volume 1413.44(7)
_computing_cell_refinement 'SAINT V7.68A (Bruker AXS, 2009)'
_computing_data_collection 'APEX2 (Bruker AXS, 2010)'
_computing_data_reduction 'SAINT V7.68A (Bruker AXS, 2009)'
_computing_molecular_graphics 'SHELXTL (Sheldrick, 2008)'
_computing_publication_material 'SHELXTL (Sheldrick, 2008)'
_computing_structure_refinement 'SHELXL-97 (Sheldrick, 2008)'
_computing_structure_solution 'SHELXS-97 (Sheldrick, 2008)'
_diffrn_ambient_temperature 150
_diffrn_measured_fraction_theta_full 0.998
_diffrn_measured_fraction_theta_max 0.998
_diffrn_measurement_device_type 'Bruker APEX-II CCD'
_diffrn_measurement_method /w
_diffrn_radiation_monochromator graphite
_diffrn_radiation_source 'fine-focus sealed tube'
_diffrn_radiation_type MoK\a
_diffrn_radiation_wavelength 0.71073
_diffrn_reflns_av_R_equivalents 0.0185
_diffrn_reflns_av_sigmaI/netI 0.0128
_diffrn_reflns_limit_h_max 10
_diffrn_reflns_limit_h_min -10
_diffrn_reflns_limit_k_max 9
_diffrn_reflns_limit_k_min -9
_diffrn_reflns_limit_l_max 36
_diffrn_reflns_limit_l_min -36
_diffrn_reflns_number 19971
_diffrn_reflns_theta_full 28.78
_diffrn_reflns_theta_max 28.78
_diffrn_reflns_theta_min 1.52
_exptl_absorpt_coefficient_mu 0.086
_exptl_absorpt_correction_T_max 0.9897
_exptl_absorpt_correction_T_min 0.9847
_exptl_absorpt_correction_type multi-scan
_exptl_absorpt_process_details 'SADABS V2008/1 (Bruker AXS, 2008)'
_exptl_crystal_colour yellow
_exptl_crystal_density_diffrn 1.270
_exptl_crystal_density_method 'not measured'
_exptl_crystal_description block
_exptl_crystal_F_000 576
_exptl_crystal_size_max 0.18
_exptl_crystal_size_mid 0.14
_exptl_crystal_size_min 0.12
_refine_diff_density_max 0.412
_refine_diff_density_min -0.198
_refine_diff_density_rms 0.046
_refine_ls_extinction_method none
_refine_ls_goodness_of_fit_ref 1.137
_refine_ls_hydrogen_treatment mixed
_refine_ls_matrix_type full
_refine_ls_number_parameters 185
_refine_ls_number_reflns 3670
_refine_ls_number_restraints 0
_refine_ls_restrained_S_all 1.137
_refine_ls_R_factor_all 0.0442
_refine_ls_R_factor_gt 0.0406
_refine_ls_shift/su_max 0.001
_refine_ls_shift/su_mean 0.000
_refine_ls_structure_factor_coef Fsqd
_refine_ls_weighting_details 'calc w=1/[\s^2^(Fo^2^)+(0.1000P)^2^+0.1400P] where P=(Fo^2^+2Fc^2^)/3'
_refine_ls_weighting_scheme calc
_refine_ls_wR_factor_gt 0.1393
_refine_ls_wR_factor_ref 0.1449
_reflns_number_gt 3327
_reflns_number_total 3670
_reflns_threshold_expression >2sigma(I)
_cod_data_source_file c6ob02178f2.cif
_cod_data_source_block csh_3_14205
_cod_depositor_comments
;
The following automatic conversions were performed:

'_symmetry_cell_setting' value 'Monoclinic' changed to 'monoclinic'
according to
/usr/data/users/saulius/crontab/automatic-downloads/rss-feeds/RSC/lib/dictionaries/cif_core.dic
dictionary named 'cif_core.dic' version 2.4.2 from 2011-04-26.

Automatic conversion script
Id: cif_fix_values 4268 2015-11-12 08:31:59Z antanas 

 Adding full bibliography for 7155409--7155411.cif.
;
_cod_original_sg_symbol_H-M P2(1)/c
_cod_database_code 7155409

loop_
_symmetry_equiv_pos_as_xyz
'x, y, z'
'-x, y+1/2, -z+1/2'
'-x, -y, -z'
'x, -y-1/2, z-1/2'

loop_
_atom_site_label
_atom_site_type_symbol
_atom_site_fract_x
_atom_site_fract_y
_atom_site_fract_z
_atom_site_U_iso_or_equiv
_atom_site_adp_type
_atom_site_occupancy
_atom_site_symmetry_multiplicity
_atom_site_calc_flag
_atom_site_refinement_flags
O1 O 0.83689(9) 1.14450(10) 0.54138(3) 0.02321(19) Uani 1 1 d .
O3 O 0.66140(10) 0.60446(11) 0.60632(3) 0.0267(2) Uani 1 1 d .
H3 H 0.6532 0.7072 0.5911 0.040 Uiso 1 1 calc R
C4 C 0.95367(12) 0.89562(13) 0.59331(3) 0.0181(2) Uani 1 1 d .
C8 C 1.12416(12) 0.97145(14) 0.59745(3) 0.0203(2) Uani 1 1 d .
C6 C 1.13389(13) 0.70479(14) 0.64860(3) 0.0193(2) Uani 1 1 d .
C12 C 1.20365(13) 0.57311(14) 0.68918(4) 0.0199(2) Uani 1 1 d .
C10 C 0.82327(13) 0.58443(14) 0.62784(3) 0.0198(2) Uani 1 1 d .
C3 C 0.80250(13) 0.98356(14) 0.56574(3) 0.0204(2) Uani 1 1 d .
C7 C 1.23146(13) 0.85323(15) 0.63136(4) 0.0232(2) Uani 1 1 d .
H7 H 1.3508 0.8735 0.6406 0.028 Uiso 1 1 calc R
C9 C 1.19445(14) 1.14605(15) 0.57318(4) 0.0262(2) Uani 1 1 d .
H9A H 1.1671 1.1375 0.5377 0.039 Uiso 1 1 calc R
H9B H 1.3199 1.1523 0.5809 0.039 Uiso 1 1 calc R
H9C H 1.1413 1.2602 0.5854 0.039 Uiso 1 1 calc R
C5 C 0.95547(12) 0.71945(13) 0.62440(3) 0.0178(2) Uani 1 1 d .
C13 C 1.13374(14) 0.57913(14) 0.73523(4) 0.0227(2) Uani 1 1 d .
H13 H 1.0405 0.6620 0.7397 0.027 Uiso 1 1 calc R
C17 C 1.34471(14) 0.45002(15) 0.68340(4) 0.0254(2) Uani 1 1 d .
H17 H 1.3947 0.4470 0.6533 0.030 Uiso 1 1 calc R
C15 C 1.33996(15) 0.33723(16) 0.76803(4) 0.0297(3) Uani 1 1 d .
H15 H 1.3844 0.2575 0.7941 0.036 Uiso 1 1 calc R
C1 C 0.75545(15) 1.41449(16) 0.48936(4) 0.0294(2) Uani 1 1 d .
H1A H 0.8089 1.5018 0.5141 0.044 Uiso 1 1 calc R
H1B H 0.6601 1.4785 0.4700 0.044 Uiso 1 1 calc R
H1C H 0.8417 1.3741 0.4678 0.044 Uiso 1 1 calc R
C14 C 1.20212(15) 0.46267(15) 0.77438(4) 0.0257(2) Uani 1 1 d .
H14 H 1.1554 0.4688 0.8050 0.031 Uiso 1 1 calc R
C16 C 1.41115(15) 0.33131(17) 0.72267(5) 0.0323(3) Uani 1 1 d .
H16 H 1.5039 0.2476 0.7184 0.039 Uiso 1 1 calc R
C11 C 0.84228(14) 0.39629(14) 0.65543(4) 0.0246(2) Uani 1 1 d .
H11A H 0.8101 0.4137 0.6887 0.037 Uiso 1 1 calc R
H11B H 0.9624 0.3533 0.6568 0.037 Uiso 1 1 calc R
H11C H 0.7665 0.3014 0.6385 0.037 Uiso 1 1 calc R
O2 O 0.64860(10) 0.92330(12) 0.56437(3) 0.0319(2) Uani 1 1 d .
C2 C 0.68616(14) 1.24087(16) 0.51459(4) 0.0272(2) Uani 1 1 d .
H2A H 0.6027 1.2802 0.5376 0.033 Uiso 1 1 calc R
H2B H 0.6269 1.1543 0.4901 0.033 Uiso 1 1 calc R

loop_
_atom_site_aniso_label
_atom_site_aniso_U_11
_atom_site_aniso_U_22
_atom_site_aniso_U_33
_atom_site_aniso_U_23
_atom_site_aniso_U_13
_atom_site_aniso_U_12
O1 0.0210(4) 0.0228(4) 0.0247(4) 0.0073(3) -0.0038(3) 0.0015(3)
O3 0.0207(4) 0.0278(4) 0.0309(4) 0.0070(3) -0.0021(3) -0.0038(3)
C4 0.0187(4) 0.0192(4) 0.0161(4) 0.0019(3) 0.0005(3) 0.0013(3)
C8 0.0198(5) 0.0213(4) 0.0196(4) 0.0032(3) 0.0012(3) 0.0003(3)
C6 0.0194(4) 0.0208(4) 0.0175(4) 0.0015(3) 0.0008(3) 0.0022(3)
C12 0.0191(4) 0.0182(4) 0.0218(5) 0.0023(3) -0.0017(3) -0.0004(3)
C10 0.0209(5) 0.0213(4) 0.0175(4) -0.0004(3) 0.0022(3) 0.0004(3)
C3 0.0207(5) 0.0218(4) 0.0181(4) 0.0018(3) -0.0014(3) 0.0004(3)
C7 0.0182(4) 0.0265(5) 0.0244(5) 0.0061(4) -0.0010(3) -0.0002(4)
C9 0.0235(5) 0.0259(5) 0.0290(5) 0.0084(4) 0.0017(4) -0.0030(4)
C5 0.0191(4) 0.0191(4) 0.0152(4) 0.0011(3) 0.0014(3) 0.0017(3)
C13 0.0246(5) 0.0211(4) 0.0218(5) 0.0020(3) 0.0000(4) 0.0012(3)
C17 0.0207(5) 0.0245(5) 0.0313(5) 0.0036(4) 0.0041(4) 0.0023(4)
C15 0.0265(5) 0.0251(5) 0.0352(6) 0.0121(4) -0.0084(4) -0.0031(4)
C1 0.0309(6) 0.0271(5) 0.0297(5) 0.0094(4) 0.0010(4) 0.0048(4)
C14 0.0312(5) 0.0230(5) 0.0220(5) 0.0044(4) -0.0025(4) -0.0059(4)
C16 0.0222(5) 0.0269(5) 0.0471(7) 0.0105(5) -0.0001(4) 0.0055(4)
C11 0.0264(5) 0.0204(4) 0.0269(5) 0.0036(4) 0.0017(4) -0.0030(4)
O2 0.0196(4) 0.0344(4) 0.0402(5) 0.0146(3) -0.0047(3) -0.0024(3)
C2 0.0220(5) 0.0275(5) 0.0306(5) 0.0095(4) -0.0054(4) 0.0037(4)

loop_
_atom_type_symbol
_atom_type_description
_atom_type_scat_dispersion_real
_atom_type_scat_dispersion_imag
_atom_type_scat_source
C C 0.0033 0.0016 'International Tables Vol C Tables 4.2.6.8 and 6.1.1.4'
H H 0.0000 0.0000 'International Tables Vol C Tables 4.2.6.8 and 6.1.1.4'
O O 0.0106 0.0060 'International Tables Vol C Tables 4.2.6.8 and 6.1.1.4'

loop_
_geom_angle_atom_site_label_1
_geom_angle_atom_site_label_2
_geom_angle_atom_site_label_3
_geom_angle
C3 O1 C2 116.28(8)
C8 C4 C3 124.98(9)
C8 C4 C5 107.91(8)
C3 C4 C5 127.00(9)
C4 C8 C7 107.91(9)
C4 C8 C9 129.67(9)
C7 C8 C9 122.40(9)
C7 C6 C5 108.05(8)
C7 C6 C12 122.78(9)
C5 C6 C12 128.81(9)
C17 C12 C13 118.89(9)
C17 C12 C6 121.28(9)
C13 C12 C6 119.73(9)
O3 C10 C5 123.80(9)
O3 C10 C11 110.50(8)
C5 C10 C11 125.70(9)
O2 C3 O1 119.80(8)
O2 C3 C4 125.33(9)
O1 C3 C4 114.85(8)
C6 C7 C8 110.48(9)
C10 C5 C6 125.37(8)
C10 C5 C4 128.90(9)
C6 C5 C4 105.55(8)
C14 C13 C12 120.64(9)
C16 C17 C12 120.17(10)
C16 C15 C14 119.64(9)
C13 C14 C15 120.18(10)
C15 C16 C17 120.46(10)
O1 C2 C1 107.14(8)

loop_
_geom_bond_atom_site_label_1
_geom_bond_atom_site_label_2
_geom_bond_distance
O1 C3 1.3312(12)
O1 C2 1.4571(11)
O3 C10 1.3183(12)
C4 C8 1.3959(13)
C4 C3 1.4429(13)
C4 C5 1.4779(12)
C8 C7 1.4232(13)
C8 C9 1.4972(13)
C6 C7 1.3751(14)
C6 C5 1.4532(13)
C6 C12 1.4808(12)
C12 C17 1.3922(14)
C12 C13 1.3979(14)
C10 C5 1.3838(13)
C10 C11 1.4986(13)
C3 O2 1.2423(13)
C13 C14 1.3873(13)
C17 C16 1.3944(15)
C15 C16 1.3852(18)
C15 C14 1.3862(16)
C1 C2 1.5011(15)
